data_4060982
loop_
_publ_author_name
'Woods, Jaime B.'
'Yu, Xianghua'
'Chen, Tianniu'
'Xue, Zi-Ling'

_publ_section_title
;
 A Trisilyl Zincate Containing Bidentate
 [(Me3Si)2Si(CH2)2Si(SiMe3)2]2- Ligands
;
_journal_coden_ASTM ORGND7
_journal_issue 25
_journal_name_full Organometallics
_journal_page_first 5910
_journal_page_last 5912
_journal_paper_doi 10.1021/om049277o
_journal_volume 23
_journal_year 2004
_chemical_formula_sum 'C4.44 H10.22 K0.11 O0.67 Si Zn0.11'
_chemical_formula_weight 114.05
_space_group_IT_number 2
_symmetry_cell_setting triclinic
_symmetry_space_group_name_Hall '-P 1'
_symmetry_space_group_name_H-M 'P -1'
_cell_angle_alpha 60.196(3)
_cell_angle_beta 75.945(3)
_cell_angle_gamma 78.761(3)
_cell_formula_units_Z 18
_cell_length_a 12.603(2)
_cell_length_b 16.901(3)
_cell_length_c 16.917(3)
_cell_measurement_temperature 173(2)
_cell_volume 3021.3(9)
_diffrn_ambient_temperature 173(2)
_exptl_crystal_density_diffrn 1.128
_cod_depositor_comments
;
The following automatic conversions were performed:
'_symmetry_cell_setting' value 'Triclinic' changed to 'triclinic'
according to '/home/saulius/struct/CIF-dictionaries/cif_core.dic'
dictionary named 'cif_core.dic' version 2.4.1 from 2010-06-29.

Automatic conversion script
Id: cif_fix_enum 1527 2010-12-29 10:47:43Z saulius 
;
_cod_database_code 4060982

loop_
_symmetry_equiv_pos_as_xyz
'x, y, z'
'-x, -y, -z'

loop_
_atom_site_label
_atom_site_type_symbol
_atom_site_fract_x
_atom_site_fract_y
_atom_site_fract_z
_atom_site_U_iso_or_equiv
_atom_site_adp_type
_atom_site_occupancy
_atom_site_symmetry_multiplicity
_atom_site_calc_flag
_atom_site_refinement_flags
_atom_site_disorder_assembly
_atom_site_disorder_group
C1 C 0.6662(6) 0.7609(5) 0.4968(3) 0.0373(18) Uani 0.526(10) 1 d P A 1
H1A H 0.6152 0.8151 0.4921 0.045 Uiso 0.526(10) 1 calc PR A 1
H1B H 0.6382 0.7066 0.5540 0.045 Uiso 0.526(10) 1 calc PR A 1
C2 C 0.7796(6) 0.7741(5) 0.5010(4) 0.0366(17) Uani 0.526(10) 1 d P . 1
H2A H 0.8298 0.7187 0.5090 0.044 Uiso 0.526(10) 1 calc PR A 1
H2B H 0.7764 0.7844 0.5544 0.044 Uiso 0.526(10) 1 calc PR A 1
C3 C 0.9806(2) 0.97697(19) 0.05260(17) 0.0383(6) Uani 1 1 d . . .
H3A H 0.9834 1.0211 0.0742 0.046 Uiso 1 1 calc R . .
H3B H 1.0343 0.9243 0.0812 0.046 Uiso 1 1 calc R . .
C4 C 0.4330(3) 0.7515(3) 0.3139(3) 0.0732(11) Uani 1 1 d . . .
H4A H 0.4521 0.6870 0.3293 0.110 Uiso 1 1 calc R . .
H4B H 0.4675 0.7903 0.2502 0.110 Uiso 1 1 calc R . .
H4C H 0.3531 0.7648 0.3197 0.110 Uiso 1 1 calc R . .
C5 C 0.4033(4) 0.7082(3) 0.5140(3) 0.0971(16) Uani 1 1 d . . .
H5A H 0.3252 0.7296 0.5142 0.146 Uiso 1 1 calc R . .
H5B H 0.4297 0.7174 0.5586 0.146 Uiso 1 1 calc R . .
H5C H 0.4133 0.6430 0.5313 0.146 Uiso 1 1 calc R . .
C6 C 0.4417(5) 0.8992(3) 0.3633(3) 0.119(2) Uani 1 1 d . . .
H6A H 0.4680 0.9377 0.2974 0.178 Uiso 1 1 calc R . .
H6B H 0.4740 0.9156 0.3999 0.178 Uiso 1 1 calc R . .
H6C H 0.3615 0.9089 0.3764 0.178 Uiso 1 1 calc R . .
C7 C 0.6946(3) 0.5617(2) 0.3359(2) 0.0569(8) Uani 1 1 d . . .
H7A H 0.7198 0.4973 0.3539 0.085 Uiso 1 1 calc R . .
H7B H 0.7368 0.6007 0.2757 0.085 Uiso 1 1 calc R . .
H7C H 0.6165 0.5722 0.3316 0.085 Uiso 1 1 calc R . .
C8 C 0.6359(3) 0.5102(2) 0.5384(2) 0.0553(8) Uani 1 1 d . . .
H8A H 0.5581 0.5188 0.5337 0.083 Uiso 1 1 calc R . .
H8B H 0.6441 0.5232 0.5869 0.083 Uiso 1 1 calc R . .
H8C H 0.6642 0.4468 0.5540 0.083 Uiso 1 1 calc R . .
C9 C 0.8636(3) 0.5561(3) 0.4399(3) 0.0790(12) Uani 1 1 d . . .
H9A H 0.8767 0.5693 0.4868 0.118 Uiso 1 1 calc R . .
H9B H 0.9110 0.5909 0.3810 0.118 Uiso 1 1 calc R . .
H9C H 0.8803 0.4905 0.4598 0.118 Uiso 1 1 calc R . .
C10 C 1.0696(5) 0.7592(3) 0.3319(4) 0.1119(19) Uani 1 1 d . . .
H10A H 1.0568 0.7910 0.2679 0.168 Uiso 1 1 calc R . .
H10B H 1.0284 0.7048 0.3675 0.168 Uiso 1 1 calc R . .
H10C H 1.1481 0.7407 0.3329 0.168 Uiso 1 1 calc R . .
C11 C 1.0570(4) 0.7744(3) 0.5043(3) 0.0902(14) Uani 1 1 d . . .
H11A H 1.1346 0.7510 0.5011 0.135 Uiso 1 1 calc R . .
H11B H 1.0112 0.7231 0.5429 0.135 Uiso 1 1 calc R . .
H11C H 1.0434 0.8157 0.5315 0.135 Uiso 1 1 calc R . .
C12 C 1.1063(3) 0.9385(2) 0.3156(2) 0.0621(9) Uani 1 1 d . . .
H12A H 1.0918 0.9768 0.3461 0.093 Uiso 1 1 calc R . .
H12B H 1.0870 0.9745 0.2536 0.093 Uiso 1 1 calc R . .
H12C H 1.1844 0.9166 0.3105 0.093 Uiso 1 1 calc R . .
C13 C 0.6386(3) 1.0480(4) 0.4055(3) 0.1055(18) Uani 1 1 d . . .
H13A H 0.6210 1.1113 0.3949 0.158 Uiso 1 1 calc R . .
H13B H 0.6100 1.0060 0.4699 0.158 Uiso 1 1 calc R . .
H13C H 0.6048 1.0395 0.3641 0.158 Uiso 1 1 calc R . .
C14 C 0.8455(3) 1.0369(3) 0.4680(3) 0.0719(11) Uani 1 1 d . . .
H14A H 0.9259 1.0279 0.4576 0.108 Uiso 1 1 calc R . .
H14B H 0.8162 0.9914 0.5306 0.108 Uiso 1 1 calc R . .
H14C H 0.8223 1.0986 0.4611 0.108 Uiso 1 1 calc R . .
C15 C 0.8461(3) 1.1180(3) 0.2650(2) 0.0763(12) Uani 1 1 d . . .
H15A H 0.8233 1.1772 0.2643 0.114 Uiso 1 1 calc R . .
H15B H 0.8164 1.1168 0.2172 0.114 Uiso 1 1 calc R . .
H15C H 0.9264 1.1093 0.2527 0.114 Uiso 1 1 calc R . .
C16 C 0.6841(3) 0.7865(2) 0.0984(2) 0.0525(8) Uani 1 1 d . . .
H16A H 0.6379 0.8364 0.0569 0.079 Uiso 1 1 calc R . .
H16B H 0.6561 0.7756 0.1621 0.079 Uiso 1 1 calc R . .
H16C H 0.6824 0.7308 0.0946 0.079 Uiso 1 1 calc R . .
C17 C 0.9181(3) 0.7162(2) 0.1352(2) 0.0562(8) Uani 1 1 d . . .
H17A H 0.9096 0.6637 0.1282 0.084 Uiso 1 1 calc R . .
H17B H 0.8960 0.7015 0.2003 0.084 Uiso 1 1 calc R . .
H17C H 0.9951 0.7300 0.1144 0.084 Uiso 1 1 calc R . .
C18 C 0.8756(3) 0.8407(2) -0.0596(2) 0.0618(9) Uani 1 1 d . . .
H18A H 0.8711 0.7854 -0.0633 0.093 Uiso 1 1 calc R . .
H18B H 0.9516 0.8569 -0.0803 0.093 Uiso 1 1 calc R . .
H18C H 0.8282 0.8912 -0.0992 0.093 Uiso 1 1 calc R . .
C19 C 0.7094(3) 1.0842(3) -0.0985(2) 0.0729(11) Uani 1 1 d . . .
H19A H 0.6918 1.0312 -0.1003 0.109 Uiso 1 1 calc R . .
H19B H 0.7821 1.1017 -0.1355 0.109 Uiso 1 1 calc R . .
H19C H 0.6542 1.1356 -0.1239 0.109 Uiso 1 1 calc R . .
C20 C 0.5663(3) 1.0276(3) 0.0879(2) 0.0622(9) Uani 1 1 d . . .
H20A H 0.5144 1.0795 0.0564 0.093 Uiso 1 1 calc R . .
H20B H 0.5607 1.0168 0.1512 0.093 Uiso 1 1 calc R . .
H20C H 0.5489 0.9728 0.0894 0.093 Uiso 1 1 calc R . .
C21 C 0.7365(3) 1.1608(2) 0.0227(3) 0.0719(11) Uani 1 1 d . . .
H21A H 0.8096 1.1786 -0.0128 0.108 Uiso 1 1 calc R . .
H21B H 0.7327 1.1487 0.0862 0.108 Uiso 1 1 calc R . .
H21C H 0.6810 1.2104 -0.0061 0.108 Uiso 1 1 calc R . .
C22 C 0.0120(3) 0.4197(2) 0.2425(2) 0.0576(9) Uani 1 1 d . . .
H22A H -0.0643 0.4022 0.2664 0.069 Uiso 1 1 calc R . .
H22B H 0.0212 0.4561 0.1743 0.069 Uiso 1 1 calc R . .
C23 C 0.0336(3) 0.4746(2) 0.2819(2) 0.0558(8) Uani 1 1 d . . .
H23A H -0.0232 0.5267 0.2711 0.067 Uiso 1 1 calc R . .
H23B H 0.0309 0.4364 0.3495 0.067 Uiso 1 1 calc R . .
C24 C 0.1628(3) 0.5641(2) 0.2715(2) 0.0554(8) Uani 1 1 d . . .
H24A H 0.1642 0.5285 0.3387 0.066 Uiso 1 1 calc R . .
H24B H 0.1055 0.6159 0.2608 0.066 Uiso 1 1 calc R . .
C25 C 0.2718(3) 0.5991(2) 0.2204(2) 0.0576(9) Uani 1 1 d . . .
H25A H 0.2703 0.6344 0.1532 0.069 Uiso 1 1 calc R . .
H25B H 0.2894 0.6402 0.2406 0.069 Uiso 1 1 calc R . .
C26 C 0.4601(3) 0.5510(2) 0.1945(2) 0.0609(9) Uani 1 1 d . . .
H26A H 0.4764 0.5958 0.2106 0.073 Uiso 1 1 calc R . .
H26B H 0.4653 0.5806 0.1266 0.073 Uiso 1 1 calc R . .
C27 C 0.5408(3) 0.4687(3) 0.2257(2) 0.0622(9) Uani 1 1 d . . .
H27A H 0.6163 0.4871 0.1967 0.075 Uiso 1 1 calc R . .
H27B H 0.5356 0.4391 0.2937 0.075 Uiso 1 1 calc R . .
C28 C 0.5957(3) 0.3280(3) 0.2242(3) 0.0667(10) Uani 1 1 d . . .
H28A H 0.5917 0.2937 0.2921 0.080 Uiso 1 1 calc R . .
H28B H 0.6709 0.3473 0.1955 0.080 Uiso 1 1 calc R . .
C29 C 0.5706(3) 0.2684(3) 0.1903(3) 0.0664(10) Uani 1 1 d . . .
H29A H 0.5718 0.3036 0.1228 0.080 Uiso 1 1 calc R . .
H29B H 0.6270 0.2158 0.2027 0.080 Uiso 1 1 calc R . .
C30 C 0.4404(3) 0.1725(2) 0.2135(3) 0.0683(10) Uani 1 1 d . . .
H30A H 0.4962 0.1192 0.2303 0.082 Uiso 1 1 calc R . .
H30B H 0.4409 0.2014 0.1462 0.082 Uiso 1 1 calc R . .
C31 C 0.3298(3) 0.1418(2) 0.2655(3) 0.0686(10) Uani 1 1 d . . .
H31A H 0.3121 0.0949 0.2529 0.082 Uiso 1 1 calc R . .
H31B H 0.3286 0.1144 0.3327 0.082 Uiso 1 1 calc R . .
C32 C 0.1423(3) 0.1954(2) 0.2751(3) 0.0633(9) Uani 1 1 d . . .
H32A H 0.1315 0.1672 0.3433 0.076 Uiso 1 1 calc R . .
H32B H 0.1268 0.1506 0.2588 0.076 Uiso 1 1 calc R . .
C33 C 0.0670(3) 0.2799(2) 0.2379(3) 0.0612(9) Uani 1 1 d . . .
H33A H 0.0802 0.3096 0.1695 0.073 Uiso 1 1 calc R . .
H33B H -0.0103 0.2646 0.2608 0.073 Uiso 1 1 calc R . .
C34 C 0.8026(3) 0.4454(2) 0.0108(2) 0.0563(8) Uani 1 1 d . . .
C35 C 0.8412(3) 0.4973(3) 0.0373(3) 0.0666(10) Uani 1 1 d . . .
H35 H 0.9068 0.4757 0.0628 0.080 Uiso 1 1 calc R . .
C36 C 0.7887(5) 0.5788(3) 0.0283(3) 0.0899(14) Uani 1 1 d . . .
H36 H 0.8186 0.6128 0.0474 0.108 Uiso 1 1 calc R . .
C37 C 0.6968(5) 0.6117(3) -0.0064(3) 0.0942(15) Uani 1 1 d . . .
H37 H 0.6611 0.6688 -0.0119 0.113 Uiso 1 1 calc R . .
C38 C 0.6533(4) 0.5638(4) -0.0342(3) 0.0853(14) Uani 1 1 d . . .
H38 H 0.5874 0.5874 -0.0592 0.102 Uiso 1 1 calc R . .
C39 C 0.7057(3) 0.4798(3) -0.0258(2) 0.0694(11) Uani 1 1 d . . .
H39 H 0.6755 0.4461 -0.0450 0.083 Uiso 1 1 calc R . .
C40 C 0.8605(4) 0.3580(3) 0.0194(4) 0.1076(18) Uani 1 1 d . . .
H40A H 0.8986 0.3662 -0.0417 0.161 Uiso 1 1 calc R . .
H40B H 0.8074 0.3123 0.0448 0.161 Uiso 1 1 calc R . .
H40C H 0.9141 0.3371 0.0607 0.161 Uiso 1 1 calc R . .
C1A C 0.7303(6) 0.7225(5) 0.4986(4) 0.0311(18) Uani 0.474(10) 1 d P . 2
H1A1 H 0.6824 0.6831 0.5560 0.037 Uiso 0.474(10) 1 calc PR A 2
H1A2 H 0.8052 0.6910 0.4989 0.037 Uiso 0.474(10) 1 calc PR A 2
C2A C 0.7325(7) 0.8156(6) 0.4948(4) 0.0347(17) Uani 0.474(10) 1 d P A 2
H2A1 H 0.7576 0.8065 0.5501 0.042 Uiso 0.474(10) 1 calc PR A 2
H2A2 H 0.6586 0.8491 0.4918 0.042 Uiso 0.474(10) 1 calc PR A 2
K1 K 0.29945(5) 0.35910(4) 0.26339(4) 0.04278(15) Uani 1 1 d . . .
O1 O 0.08674(17) 0.34001(14) 0.26760(14) 0.0481(5) Uani 1 1 d . . .
O2 O 0.13891(17) 0.50756(13) 0.23927(14) 0.0478(5) Uani 1 1 d . . .
O3 O 0.35314(18) 0.52363(14) 0.23859(14) 0.0490(5) Uani 1 1 d . . .
O4 O 0.51804(17) 0.40616(15) 0.20027(14) 0.0530(5) Uani 1 1 d . . .
O5 O 0.46573(18) 0.23652(15) 0.23620(16) 0.0574(6) Uani 1 1 d . . .
O6 O 0.25169(19) 0.21896(14) 0.23645(16) 0.0556(6) Uani 1 1 d . . .
Si1 Si 0.67318(9) 0.74376(6) 0.38796(5) 0.0537(3) Uani 1 1 d . . .
Si2 Si 0.83526(10) 0.88259(8) 0.38319(6) 0.0743(4) Uani 1 1 d . . .
Si3 Si 0.83670(6) 0.93367(5) 0.09919(5) 0.03052(15) Uani 1 1 d . . .
Si4 Si 0.48340(10) 0.77499(6) 0.39483(6) 0.0652(3) Uani 1 1 d . A .
Si5 Si 0.71523(6) 0.59005(6) 0.42494(5) 0.0447(2) Uani 1 1 d . A .
Si6 Si 1.02203(10) 0.83836(7) 0.38497(6) 0.0638(3) Uani 1 1 d . A .
Si7 Si 0.79242(7) 1.02359(8) 0.38155(6) 0.0590(3) Uani 1 1 d . A .
Si8 Si 0.82894(6) 0.81869(5) 0.06326(5) 0.03675(17) Uani 1 1 d . A .
Si9 Si 0.70965(6) 1.05416(5) 0.02397(5) 0.03979(18) Uani 1 1 d . A .
Zn1 Zn 0.78344(2) 0.86510(2) 0.264678(19) 0.02965(8) Uani 1 1 d . A .

loop_
_atom_site_aniso_label
_atom_site_aniso_U_11
_atom_site_aniso_U_22
_atom_site_aniso_U_33
_atom_site_aniso_U_23
_atom_site_aniso_U_13
_atom_site_aniso_U_12
C1 0.044(4) 0.039(3) 0.026(3) -0.011(2) 0.002(2) -0.019(3)
C2 0.045(4) 0.039(4) 0.026(3) -0.014(3) -0.002(2) -0.013(3)
C3 0.0360(13) 0.0423(16) 0.0296(14) -0.0107(12) -0.0008(11) -0.0125(12)
C4 0.059(2) 0.076(3) 0.061(2) -0.018(2) -0.0055(17) -0.0023(19)
C5 0.103(3) 0.074(3) 0.054(2) -0.007(2) 0.025(2) 0.007(2)
C6 0.186(6) 0.045(2) 0.080(3) -0.023(2) 0.019(3) 0.017(3)
C7 0.071(2) 0.0495(19) 0.0464(18) -0.0182(15) -0.0034(16) -0.0187(16)
C8 0.062(2) 0.0436(18) 0.0420(17) -0.0075(14) 0.0007(14) -0.0150(15)
C9 0.0464(19) 0.121(4) 0.054(2) -0.033(2) -0.0047(16) -0.005(2)
C10 0.179(5) 0.073(3) 0.102(4) -0.064(3) 0.022(3) -0.046(3)
C11 0.119(4) 0.073(3) 0.054(2) -0.010(2) -0.002(2) -0.032(3)
C12 0.080(2) 0.0477(19) 0.053(2) -0.0226(16) 0.0107(17) -0.0254(17)
C13 0.048(2) 0.165(5) 0.067(3) -0.024(3) -0.0016(19) -0.030(3)
C14 0.093(3) 0.071(3) 0.069(2) -0.041(2) -0.029(2) -0.001(2)
C15 0.056(2) 0.096(3) 0.053(2) -0.015(2) -0.0022(17) -0.022(2)
C16 0.0569(18) 0.0479(18) 0.061(2) -0.0306(16) -0.0053(15) -0.0141(15)
C17 0.061(2) 0.0406(18) 0.058(2) -0.0211(16) -0.0060(16) 0.0031(15)
C18 0.099(3) 0.0485(19) 0.0385(17) -0.0234(15) 0.0065(17) -0.0221(18)
C19 0.066(2) 0.098(3) 0.0383(18) -0.021(2) -0.0181(16) 0.007(2)
C20 0.0490(18) 0.068(2) 0.062(2) -0.0297(19) -0.0028(16) 0.0017(16)
C21 0.092(3) 0.0348(18) 0.082(3) -0.0213(18) -0.019(2) -0.0017(18)
C22 0.0497(18) 0.053(2) 0.060(2) -0.0186(17) -0.0161(15) 0.0032(15)
C23 0.0530(18) 0.0432(18) 0.055(2) -0.0182(16) -0.0046(15) 0.0101(14)
C24 0.078(2) 0.0409(18) 0.0507(19) -0.0287(16) -0.0134(17) 0.0118(16)
C25 0.090(3) 0.0333(16) 0.054(2) -0.0232(15) -0.0200(18) 0.0003(16)
C26 0.076(2) 0.053(2) 0.053(2) -0.0177(17) -0.0130(17) -0.0221(18)
C27 0.062(2) 0.070(2) 0.055(2) -0.0233(18) -0.0148(16) -0.0185(18)
C28 0.0468(18) 0.085(3) 0.061(2) -0.033(2) -0.0128(16) 0.0072(18)
C29 0.058(2) 0.075(3) 0.060(2) -0.035(2) -0.0091(17) 0.0183(18)
C30 0.086(3) 0.050(2) 0.074(3) -0.040(2) -0.021(2) 0.0238(19)
C31 0.095(3) 0.0332(18) 0.078(3) -0.0278(18) -0.021(2) 0.0055(18)
C32 0.083(2) 0.0434(19) 0.068(2) -0.0274(18) -0.0071(19) -0.0196(18)
C33 0.064(2) 0.061(2) 0.067(2) -0.0321(19) -0.0137(17) -0.0143(17)
C34 0.065(2) 0.053(2) 0.0421(18) -0.0206(16) 0.0041(15) -0.0101(16)
C35 0.065(2) 0.080(3) 0.061(2) -0.033(2) -0.0132(18) -0.016(2)
C36 0.114(4) 0.078(3) 0.086(3) -0.040(3) -0.003(3) -0.037(3)
C37 0.141(5) 0.064(3) 0.058(3) -0.023(2) -0.002(3) -0.004(3)
C38 0.073(3) 0.117(4) 0.039(2) -0.026(2) -0.0095(18) 0.019(3)
C39 0.073(2) 0.101(3) 0.047(2) -0.041(2) 0.0014(17) -0.032(2)
C40 0.130(4) 0.069(3) 0.095(4) -0.038(3) 0.018(3) 0.005(3)
C1A 0.038(4) 0.030(3) 0.021(3) -0.007(2) -0.003(2) -0.012(3)
C2A 0.041(4) 0.039(4) 0.028(3) -0.020(3) 0.000(3) -0.008(3)
K1 0.0474(3) 0.0342(3) 0.0449(4) -0.0201(3) -0.0038(3) -0.0009(3)
O1 0.0526(12) 0.0415(12) 0.0482(12) -0.0194(10) -0.0106(9) -0.0025(9)
O2 0.0603(13) 0.0369(11) 0.0447(12) -0.0218(10) -0.0061(10) 0.0029(9)
O3 0.0640(13) 0.0389(11) 0.0408(11) -0.0162(9) -0.0053(10) -0.0094(10)
O4 0.0496(12) 0.0600(14) 0.0465(12) -0.0231(11) -0.0081(10) -0.0047(10)
O5 0.0604(14) 0.0521(14) 0.0586(14) -0.0323(12) -0.0071(11) 0.0111(11)
O6 0.0709(15) 0.0333(11) 0.0599(14) -0.0213(11) -0.0121(11) 0.0001(10)
Si1 0.0912(7) 0.0497(5) 0.0251(4) -0.0111(4) -0.0026(4) -0.0450(5)
Si2 0.1054(8) 0.1046(8) 0.0301(4) -0.0308(5) 0.0161(5) -0.0837(7)
Si3 0.0335(3) 0.0303(4) 0.0240(3) -0.0099(3) -0.0005(3) -0.0085(3)
Si4 0.0949(8) 0.0332(5) 0.0375(5) -0.0075(4) 0.0150(5) -0.0012(5)
Si5 0.0418(4) 0.0498(5) 0.0315(4) -0.0086(4) -0.0036(3) -0.0143(4)
Si6 0.1108(8) 0.0452(5) 0.0387(5) -0.0216(4) 0.0118(5) -0.0399(5)
Si7 0.0447(5) 0.0935(8) 0.0367(5) -0.0241(5) -0.0031(4) -0.0258(5)
Si8 0.0459(4) 0.0312(4) 0.0294(4) -0.0130(3) 0.0010(3) -0.0084(3)
Si9 0.0441(4) 0.0374(4) 0.0315(4) -0.0120(3) -0.0069(3) -0.0018(3)
Zn1 0.03264(15) 0.03107(16) 0.02388(15) -0.01206(12) -0.00074(11) -0.00769(11)

loop_
_geom_bond_atom_site_label_1
_geom_bond_atom_site_label_2
_geom_bond_distance
_geom_bond_site_symmetry_2
_geom_bond_publ_flag
C1 C2 1.513(10) . ?
C1 Si1 1.981(5) . ?
C2 Si2 2.004(6) . ?
C2 K1 3.460(6) 2_666 ?
C3 C3 1.536(5) 2_775 ?
C3 Si3 1.923(3) . ?
C4 Si4 1.869(4) . ?
C5 Si4 1.885(4) . ?
C6 Si4 1.887(4) . ?
C7 Si5 1.877(3) . ?
C8 Si5 1.878(3) . ?
C9 Si5 1.887(3) . ?
C10 Si6 1.891(4) . ?
C11 Si6 1.875(4) . ?
C12 Si6 1.868(3) . ?
C13 Si7 1.889(4) . ?
C14 Si7 1.871(4) . ?
C15 Si7 1.881(4) . ?
C16 Si8 1.877(3) . ?
C17 Si8 1.885(3) . ?
C18 Si8 1.877(3) . ?
C19 Si9 1.873(3) . ?
C20 Si9 1.876(3) . ?
C21 Si9 1.885(4) . ?
C22 O1 1.418(4) . ?
C22 C23 1.477(5) . ?
C23 O2 1.420(4) . ?
C24 O2 1.418(4) . ?
C24 C25 1.488(5) . ?
C25 O3 1.423(4) . ?
C26 O3 1.414(4) . ?
C26 C27 1.494(5) . ?
C27 O4 1.419(4) . ?
C28 O4 1.423(4) . ?
C28 C29 1.491(5) . ?
C29 O5 1.416(4) . ?
C30 O5 1.424(4) . ?
C30 C31 1.489(5) . ?
C31 O6 1.418(4) . ?
C32 O6 1.416(4) . ?
C32 C33 1.486(5) . ?
C33 O1 1.418(4) . ?
C34 C35 1.367(5) . ?
C34 C39 1.395(5) . ?
C34 C40 1.468(5) . ?
C35 C36 1.357(6) . ?
C36 C37 1.323(7) . ?
C37 C38 1.362(7) . ?
C38 C39 1.397(6) . ?
C38 K1 3.354(4) 2_665 ?
C1A C2A 1.548(11) . ?
C1A Si1 2.008(5) . ?
C1A K1 3.494(5) 2_666 ?
C2A Si2 1.945(6) . ?
K1 O1 2.742(2) . ?
K1 O5 2.772(2) . ?
K1 O3 2.793(2) . ?
K1 O6 2.818(2) . ?
K1 O4 2.818(2) . ?
K1 O2 2.821(2) . ?
K1 C38 3.354(4) 2_665 ?
K1 C2 3.460(6) 2_666 ?
K1 C1A 3.494(5) 2_666 ?
Si1 Si5 2.3302(14) . ?
Si1 Si4 2.3338(16) . ?
Si1 Zn1 2.4368(8) . ?
Si2 Si7 2.3263(18) . ?
Si2 Si6 2.3294(18) . ?
Si2 Zn1 2.4153(10) . ?
Si3 Si8 2.3309(11) . ?
Si3 Si9 2.3393(11) . ?
Si3 Zn1 2.4076(8) . ?
